data_4118433
loop_
_publ_author_name
'Valentina Colombo'
'Carmen Montoro'
'Angelo Maspero'
'Giovanni Palmisano'
'Norberto Masciocchi'
'Simona Galli'
'Elisa Barea'
'Jorge A. R. Navarro'

_publ_contact_author_address
;
      Dipartimento di Scienza e Alta Tecnologia,
      Universita' dell'Insubria,
      Via Valleggio 11, 22100 Como, Italy
;
_publ_contact_author_email valentina.colombo@uninsubria.it
_publ_contact_author_fax +39-031-2386630
_publ_contact_author_name 'Dr. Valentina Colombo'
_publ_contact_author_phone +39-031-2386627
_publ_section_title
;
 Tuning the Adsorption Properties of Isoreticular Pyrazolate-Based
 Metal-Organic Frameworks through Ligand Modification
;
_journal_name_full 'Journal of the American Chemical Society'
_journal_page_first 12830
_journal_page_last 12843
_journal_paper_doi 10.1021/ja305267m
_journal_volume 134
_journal_year 2012
_chemical_formula_moiety 'C27 H25 N9 Ni O7 S2'
_chemical_formula_structural 'Ni1 (C12 H9 N4 S1 O3)2 (C3 H7 N1 O1)'
_chemical_formula_sum 'C27 H25 N9 Ni O7 S2'
_chemical_formula_weight 710.37
_chemical_name_systematic
;
?
;
_space_group_crystal_system monoclinic
_space_group_IT_number 14
_space_group_name_H-M_alt 'P 1 21/c 1'
_symmetry_space_group_name_Hall '-P 2ybc'
_symmetry_space_group_name_H-M 'P 1 21/c 1'
_cell_angle_alpha 90
_cell_angle_beta 91.2922(55)
_cell_angle_gamma 90
_cell_formula_units_Z 2
_cell_length_a 7.45297(44)
_cell_length_b 15.0032(13)
_cell_length_c 17.6120(26)
_cell_measurement_temperature 363
_cell_volume 1968.8(4)
_computing_cell_refinement 'TOPAS, Bruker AXS 2005, Karlsruhe, Germany'
_computing_publication_material 'TOPAS, Bruker AXS 2005, Karlsruhe, Germany'
_computing_structure_refinement 'TOPAS, Bruker AXS 2005, Karlsruhe, Germany'
_computing_structure_solution 'TOPAS, Bruker AXS 2005, Karlsruhe, Germany'
_diffrn_ambient_temperature 363
_diffrn_detector_type 'Bruker Lynxeye linear PSD'
_diffrn_measurement_device_type 'Bruker AXS D8 Advance'
_diffrn_radiation_monochromator 'Ni filter'
_diffrn_source_target Cu
_diffrn_source_type 'sealed X-ray tube'
_exptl_crystal_density_diffrn 1.21
_exptl_crystal_F_000 732
_pd_char_colour yellow
_pd_char_particle_morphology plate-like
_pd_instr_location ' ?'
_pd_meas_2theta_range_inc 0.02
_pd_meas_2theta_range_max 70
_pd_meas_2theta_range_min 6
_pd_meas_number_of_points 3201
_pd_meas_scan_method step
_pd_proc_2theta_range_inc 0.02
_pd_proc_2theta_range_max 70
_pd_proc_2theta_range_min 6
_pd_proc_ls_background_function 'Chebychev polynomial'
_pd_proc_ls_profile_function 'fundamental parameters approach'
_pd_proc_ls_prof_R_factor 0.019
_pd_proc_ls_prof_wR_expected 0.007
_pd_proc_ls_prof_wR_factor 0.028
_pd_spec_mounting
;
packed powder pellet
;
_pd_spec_mount_mode reflection
_pd_spec_shape flat_sheet
_pd_spec_size_axial 15
_pd_spec_size_equat 15
_pd_spec_size_thick 0.15
_refine_ls_extinction_method none
_refine_ls_matrix_type fullcycle
_refine_ls_number_parameters 52
_refine_ls_number_restraints 0
_refine_ls_shift/su_max .01
_refine_ls_structure_factor_coef Inet
_refine_ls_weighting_details 'w = 1/[Y~i~]'
_refine_ls_weighting_scheme calc
_cod_data_source_file ja305267m_si_003.cif
_cod_data_source_block C27H25N9NiO7S2
_cod_depositor_comments
;
The following automatic conversions were performed:

'_refine_ls_weighting_scheme' value '1/[Y~i~]' was changed to 'calc'.
New tag '_refine_ls_weighting_details' was created. The value of the
new tag was set to 'w = 1/[Y~i~]'.

Automatic conversion script
Id: cif_fix_values 3143 2015-03-26 13:38:13Z robertas 
;
_cod_original_cell_volume 1968.85(36)
_cod_database_code 4118433

loop_
_symmetry_equiv_pos_as_xyz
'-x, -y, -z'
'-x, y+1/2, -z+1/2'
'x, -y+1/2, z+1/2'
'x, y, z'

loop_
_atom_site_label
_atom_site_type_symbol
_atom_site_symmetry_multiplicity
_atom_site_fract_x
_atom_site_fract_y
_atom_site_fract_z
_atom_site_occupancy
_atom_site_B_iso_or_equiv
Ni1 Ni 2 0 0 0 1 3.70(37)
C1 C 4 0.5372282 0.16283 0.8189625 1 5.70(37)
C2 C 4 0.6941064 0.1231502 0.7943574 1 5.70(37)
S S 4 0.7753936 0.0249598 0.8389608 1 5.70(37)
O1 O 4 0.8212919 0.04440801 0.9218424 1 5.70(37)
O2 O 4 0.9425665 -0.006867724 0.7991883 1 5.70(37)
O3 O 4 0.6320633 -0.04701024 0.8340373 1 5.70(37)
C3 C 4 0.7871488 0.1605804 0.7347249 1 5.70(37)
H3 H 4 0.8943677 0.1334611 0.7179084 1 5.70(37)
C4 C 4 0.723313 0.2376904 0.6996974 1 5.70(37)
C5 C 4 0.5664349 0.2773702 0.7243025 1 5.70(37)
H5 H 4 0.5228061 0.3300713 0.7003628 1 5.70(37)
C6 C 4 0.4733925 0.23994 0.783935 1 5.70(37)
H6 H 4 0.3661736 0.2670593 0.8007515 1 5.70(37)
C7 C 4 0.4401696 0.1237842 0.8811692 1 5.70(37)
C8 C 4 0.4865645 0.1295053 0.9561364 1 5.70(37)
H8 H 4 0.5882528 0.1597851 0.9769413 1 5.70(37)
N1 N 4 0.361826 0.08426793 0.9960908 1 5.70(37)
H1N H 4 0.3610827 0.0774001 1.049705 1 5.70(37)
N2 N 4 0.2383384 0.05058857 0.9458167 1 5.70(37)
C9 C 4 0.2867574 0.07501097 0.8747912 1 5.70(37)
H9 H 4 0.22437 0.06054159 0.8287977 1 5.70(37)
C10 C 4 0.8203717 0.2767362 0.6374907 1 5.70(37)
C11 C 4 0.8132635 0.3634798 0.6152086 1 5.70(37)
H11 H 4 0.7438364 0.4091293 0.6376672 1 5.70(37)
N3 N 4 0.9229958 0.3733988 0.5551303 1 5.70(37)
N4 N 4 0.9979223 0.2927855 0.5402821 1 5.70(37)
H4N H 4 1.080131 0.280383 0.5012132 1 5.70(37)
C12 C 4 0.934497 0.2330448 0.5911836 1 5.70(37)
H12 H 4 0.9646233 0.1715849 0.5939136 1 5.70(37)
Oa O 4 0.07361929 0.9142688 0.5853804 0.5 5.70(37)
Ha H 4 0.1162546 1.011071 0.6539768 0.5 5.70(37)
N1a N 4 0.3603053 0.9742622 0.6064561 0.5 5.70(37)
C11a C 4 0.1690427 0.9706241 0.6194999 0.5 5.70(37)
C21a C 4 0.443655 0.9103994 0.552019 0.5 5.70(37)
H21a H 4 0.3536092 0.8722913 0.5310489 0.5 5.70(37)
H22a H 4 0.4983105 0.9427817 0.5123668 0.5 5.70(37)
H23a H 4 0.5319083 0.8756212 0.5781153 0.5 5.70(37)
C31a C 4 0.4748134 1.041889 0.6473995 0.5 5.70(37)
H31a H 4 0.4020946 1.076901 0.6794699 0.5 5.70(37)
H32a H 4 0.5642842 1.012248 0.6772224 0.5 5.70(37)
H33a H 4 0.5306864 1.079408 0.6114739 0.5 5.70(37)

loop_
_atom_type_symbol
_atom_type_description
_atom_type_scat_source
C C 'International Tables for Crystallography (Vol. IV)'
H H 'International Tables for Crystallography (Vol. IV)'
Ni Ni 'International Tables for Crystallography (Vol. IV)'
N N 'International Tables for Crystallography (Vol. IV)'
O O 'International Tables for Crystallography (Vol. IV)'
S S 'International Tables for Crystallography (Vol. IV)'

loop_
_diffrn_radiation_type
_diffrn_radiation_wavelength
CuK\a~1~ 1.54056
CuK\a~2~ 1.54439
